data_2010677
loop_
_publ_author_name
'Wu, Dingming'
'Wang, Sheng'
'Lin, Xiang'
'Lu, Canzhong'
'Zhuang, Honghui'

_publ_section_title
;
 Bis(tetramethylammonium) nonadecaoxohexamolybdenum(VI) monohydrate
;
_journal_issue 2
_journal_name_full 'Acta Crystallographica Section C'
_journal_page_first e55
_journal_page_last e56
_journal_paper_doi 10.1107/S0108270100001116
_journal_volume 56
_journal_year 2000
_chemical_formula_iupac '(C4 H12 N)2 [Mo6 O19], H2 O1'
_chemical_formula_moiety '2C4 H12 N 1+, Mo6 O19 2-, H2 O'
_chemical_formula_sum 'C8 H24 Mo6 N2 O20'
_chemical_formula_weight 1043.93
_chemical_name_systematic
;
 Bis(tetramethylammonium)Nonadecaoxohexamolybdenum(VI) Solvate Hydrate
;
_space_group_IT_number 225
_symmetry_cell_setting cubic
_symmetry_space_group_name_Hall '-F 4 2 3'
_symmetry_space_group_name_H-M 'F m -3 m'
_audit_creation_method SHELXL-97
_cell_angle_alpha 90.00
_cell_angle_beta 90.00
_cell_angle_gamma 90.00
_cell_formula_units_Z 4
_cell_length_a 13.8148(16)
_cell_length_b 13.8148(16)
_cell_length_c 13.8148(16)
_cell_measurement_reflns_used 25
_cell_measurement_temperature 293(2)
_cell_measurement_theta_max 16.6
_cell_measurement_theta_min 15.4
_cell_volume 2636.5(5)
_computing_cell_refinement 'MolEN/VAX (Fair, 1990)'
_computing_data_collection 'Enraf-Nonius CONTROL software'
_computing_data_reduction 'MolEN/VAX (Fair, 1990)'
_computing_publication_material 'SHELXL97 (Sheldrick, 1997)'
_computing_structure_refinement 'SHELXL97 (Sheldrick, 1997)'
_computing_structure_solution 'SHELXS97 (Sheldrick, 1990)'
_diffrn_ambient_temperature 293(2)
_diffrn_measured_fraction_theta_full 1.000
_diffrn_measured_fraction_theta_max 1.000
_diffrn_measurement_device_type 'Enraf-Nonius CAD-4 II'
_diffrn_measurement_method \w-2\q
_diffrn_radiation_monochromator graphite
_diffrn_radiation_source 'fine-focus sealed tube'
_diffrn_radiation_type MoK\a
_diffrn_radiation_wavelength .71073
_diffrn_reflns_av_R_equivalents .047
_diffrn_reflns_av_sigmaI/netI .0242
_diffrn_reflns_limit_h_max 16
_diffrn_reflns_limit_h_min -9
_diffrn_reflns_limit_k_max 12
_diffrn_reflns_limit_k_min -15
_diffrn_reflns_limit_l_max 9
_diffrn_reflns_limit_l_min -16
_diffrn_reflns_number 1396
_diffrn_reflns_theta_full 25.88
_diffrn_reflns_theta_max 25.88
_diffrn_reflns_theta_min 2.55
_diffrn_standards_decay_% none
_diffrn_standards_interval_count 300
_diffrn_standards_interval_time 120
_diffrn_standards_number 3
_exptl_absorpt_coefficient_mu 2.852
_exptl_absorpt_correction_type none
_exptl_crystal_colour orange--red
_exptl_crystal_density_diffrn 2.635
_exptl_crystal_density_method 'not measured'
_exptl_crystal_description octahedron
_exptl_crystal_F_000 2000
_exptl_crystal_size_max .53
_exptl_crystal_size_mid .48
_exptl_crystal_size_min .45
_refine_diff_density_max .700
_refine_diff_density_min -.397
_refine_ls_extinction_coef .0013(2)
_refine_ls_extinction_method SHELXL97
_refine_ls_goodness_of_fit_ref 1.326
_refine_ls_hydrogen_treatment mixed
_refine_ls_matrix_type full
_refine_ls_number_parameters 21
_refine_ls_number_reflns 167
_refine_ls_number_restraints 4
_refine_ls_restrained_S_all 1.395
_refine_ls_R_factor_all .039
_refine_ls_R_factor_gt .034
_refine_ls_shift/su_max <0.001
_refine_ls_shift/su_mean .000
_refine_ls_structure_factor_coef Fsqd
_refine_ls_weighting_details 'calc w = 1/[\s^2^(Fo^2^)+(0.0431P)^2^+29.6855P] where P = (Fo^2^+2Fc^2^)/3'
_refine_ls_weighting_scheme calc
_refine_ls_wR_factor_ref .095
_reflns_number_gt 149
_reflns_number_total 167
_reflns_threshold_expression I>2\s(I)
_cod_data_source_file qb0170.cif
_cod_data_source_block I
_cod_database_code 2010677
_cod_database_fobs_code 2010677

loop_
_symmetry_equiv_pos_as_xyz
'x, y, z'
'-x, -y, z'
'-x, y, -z'
'x, -y, -z'
'z, x, y'
'z, -x, -y'
'-z, -x, y'
'-z, x, -y'
'y, z, x'
'-y, z, -x'
'y, -z, -x'
'-y, -z, x'
'y, x, -z'
'-y, -x, -z'
'y, -x, z'
'-y, x, z'
'x, z, -y'
'-x, z, y'
'-x, -z, -y'
'x, -z, y'
'z, y, -x'
'z, -y, x'
'-z, y, x'
'-z, -y, -x'
'x, y+1/2, z+1/2'
'-x, -y+1/2, z+1/2'
'-x, y+1/2, -z+1/2'
'x, -y+1/2, -z+1/2'
'z, x+1/2, y+1/2'
'z, -x+1/2, -y+1/2'
'-z, -x+1/2, y+1/2'
'-z, x+1/2, -y+1/2'
'y, z+1/2, x+1/2'
'-y, z+1/2, -x+1/2'
'y, -z+1/2, -x+1/2'
'-y, -z+1/2, x+1/2'
'y, x+1/2, -z+1/2'
'-y, -x+1/2, -z+1/2'
'y, -x+1/2, z+1/2'
'-y, x+1/2, z+1/2'
'x, z+1/2, -y+1/2'
'-x, z+1/2, y+1/2'
'-x, -z+1/2, -y+1/2'
'x, -z+1/2, y+1/2'
'z, y+1/2, -x+1/2'
'z, -y+1/2, x+1/2'
'-z, y+1/2, x+1/2'
'-z, -y+1/2, -x+1/2'
'x+1/2, y, z+1/2'
'-x+1/2, -y, z+1/2'
'-x+1/2, y, -z+1/2'
'x+1/2, -y, -z+1/2'
'z+1/2, x, y+1/2'
'z+1/2, -x, -y+1/2'
'-z+1/2, -x, y+1/2'
'-z+1/2, x, -y+1/2'
'y+1/2, z, x+1/2'
'-y+1/2, z, -x+1/2'
'y+1/2, -z, -x+1/2'
'-y+1/2, -z, x+1/2'
'y+1/2, x, -z+1/2'
'-y+1/2, -x, -z+1/2'
'y+1/2, -x, z+1/2'
'-y+1/2, x, z+1/2'
'x+1/2, z, -y+1/2'
'-x+1/2, z, y+1/2'
'-x+1/2, -z, -y+1/2'
'x+1/2, -z, y+1/2'
'z+1/2, y, -x+1/2'
'z+1/2, -y, x+1/2'
'-z+1/2, y, x+1/2'
'-z+1/2, -y, -x+1/2'
'x+1/2, y+1/2, z'
'-x+1/2, -y+1/2, z'
'-x+1/2, y+1/2, -z'
'x+1/2, -y+1/2, -z'
'z+1/2, x+1/2, y'
'z+1/2, -x+1/2, -y'
'-z+1/2, -x+1/2, y'
'-z+1/2, x+1/2, -y'
'y+1/2, z+1/2, x'
'-y+1/2, z+1/2, -x'
'y+1/2, -z+1/2, -x'
'-y+1/2, -z+1/2, x'
'y+1/2, x+1/2, -z'
'-y+1/2, -x+1/2, -z'
'y+1/2, -x+1/2, z'
'-y+1/2, x+1/2, z'
'x+1/2, z+1/2, -y'
'-x+1/2, z+1/2, y'
'-x+1/2, -z+1/2, -y'
'x+1/2, -z+1/2, y'
'z+1/2, y+1/2, -x'
'z+1/2, -y+1/2, x'
'-z+1/2, y+1/2, x'
'-z+1/2, -y+1/2, -x'
'-x, -y, -z'
'x, y, -z'
'x, -y, z'
'-x, y, z'
'-z, -x, -y'
'-z, x, y'
'z, x, -y'
'z, -x, y'
'-y, -z, -x'
'y, -z, x'
'-y, z, x'
'y, z, -x'
'-y, -x, z'
'y, x, z'
'-y, x, -z'
'y, -x, -z'
'-x, -z, y'
'x, -z, -y'
'x, z, y'
'-x, z, -y'
'-z, -y, x'
'-z, y, -x'
'z, -y, -x'
'z, y, x'
'-x, -y+1/2, -z+1/2'
'x, y+1/2, -z+1/2'
'x, -y+1/2, z+1/2'
'-x, y+1/2, z+1/2'
'-z, -x+1/2, -y+1/2'
'-z, x+1/2, y+1/2'
'z, x+1/2, -y+1/2'
'z, -x+1/2, y+1/2'
'-y, -z+1/2, -x+1/2'
'y, -z+1/2, x+1/2'
'-y, z+1/2, x+1/2'
'y, z+1/2, -x+1/2'
'-y, -x+1/2, z+1/2'
'y, x+1/2, z+1/2'
'-y, x+1/2, -z+1/2'
'y, -x+1/2, -z+1/2'
'-x, -z+1/2, y+1/2'
'x, -z+1/2, -y+1/2'
'x, z+1/2, y+1/2'
'-x, z+1/2, -y+1/2'
'-z, -y+1/2, x+1/2'
'-z, y+1/2, -x+1/2'
'z, -y+1/2, -x+1/2'
'z, y+1/2, x+1/2'
'-x+1/2, -y, -z+1/2'
'x+1/2, y, -z+1/2'
'x+1/2, -y, z+1/2'
'-x+1/2, y, z+1/2'
'-z+1/2, -x, -y+1/2'
'-z+1/2, x, y+1/2'
'z+1/2, x, -y+1/2'
'z+1/2, -x, y+1/2'
'-y+1/2, -z, -x+1/2'
'y+1/2, -z, x+1/2'
'-y+1/2, z, x+1/2'
'y+1/2, z, -x+1/2'
'-y+1/2, -x, z+1/2'
'y+1/2, x, z+1/2'
'-y+1/2, x, -z+1/2'
'y+1/2, -x, -z+1/2'
'-x+1/2, -z, y+1/2'
'x+1/2, -z, -y+1/2'
'x+1/2, z, y+1/2'
'-x+1/2, z, -y+1/2'
'-z+1/2, -y, x+1/2'
'-z+1/2, y, -x+1/2'
'z+1/2, -y, -x+1/2'
'z+1/2, y, x+1/2'
'-x+1/2, -y+1/2, -z'
'x+1/2, y+1/2, -z'
'x+1/2, -y+1/2, z'
'-x+1/2, y+1/2, z'
'-z+1/2, -x+1/2, -y'
'-z+1/2, x+1/2, y'
'z+1/2, x+1/2, -y'
'z+1/2, -x+1/2, y'
'-y+1/2, -z+1/2, -x'
'y+1/2, -z+1/2, x'
'-y+1/2, z+1/2, x'
'y+1/2, z+1/2, -x'
'-y+1/2, -x+1/2, z'
'y+1/2, x+1/2, z'
'-y+1/2, x+1/2, -z'
'y+1/2, -x+1/2, -z'
'-x+1/2, -z+1/2, y'
'x+1/2, -z+1/2, -y'
'x+1/2, z+1/2, y'
'-x+1/2, z+1/2, -y'
'-z+1/2, -y+1/2, x'
'-z+1/2, y+1/2, -x'
'z+1/2, -y+1/2, -x'
'z+1/2, y+1/2, x'

loop_
_atom_site_label
_atom_site_fract_x
_atom_site_fract_y
_atom_site_fract_z
_atom_site_U_iso_or_equiv
_atom_site_adp_type
_atom_site_calc_flag
_atom_site_refinement_flags
_atom_site_occupancy
_atom_site_disorder_assembly
_atom_site_disorder_group
_atom_site_type_symbol
Mo1 0 .66666(8) .5000 .0387(7) Uani d S 1 . . Mo
N1 .2500 .7500 .2500 .032(4) Uani d SD 1 . . N
C1 .1884(7) .8116(7) .3116(7) .061(4) Uani d SD 1 . . C
H1 .1481(7) .766(2) .3519(7) .06(2) Uiso d SD 1 . . H
O1 0 .5000 .5000 .025(4) Uani d S 1 . . O
O2 0 .6351(3) .6351(3) .0366(15) Uani d S 1 . . O
O3 0 .7864(7) .5000 .048(3) Uani d S 1 . . O
O100 0 1 .5000 .047(6) Uani d S 1 . . O

loop_
_atom_site_aniso_label
_atom_site_aniso_U_11
_atom_site_aniso_U_22
_atom_site_aniso_U_33
_atom_site_aniso_U_12
_atom_site_aniso_U_13
_atom_site_aniso_U_23
Mo1 .0432(7) .0295(9) .0432(7) .000 .000 .000
N1 .032(4) .032(4) .032(4) .000 .000 .000
C1 .061(4) .061(4) .061(4) .011(4) .011(4) -.011(4)
O1 .025(4) .025(4) .025(4) .000 .000 .000
O2 .047(4) .031(2) .031(2) .000 .000 -.004(3)
O3 .058(4) .028(5) .058(4) .000 .000 .000
O100 .047(6) .047(6) .047(6) .000 .000 .000

loop_
_atom_type_symbol
_atom_type_description
_atom_type_scat_dispersion_real
_atom_type_scat_dispersion_imag
_atom_type_scat_source
O O .0106 .0060 'International Tables Vol C Tables 4.2.6.8 and 6.1.1.4'
Mo Mo -1.6832 .6857 'International Tables Vol C Tables 4.2.6.8 and 6.1.1.4'
C C .0033 .0016 'International Tables Vol C Tables 4.2.6.8 and 6.1.1.4'
N N .0061 .0033 'International Tables Vol C Tables 4.2.6.8 and 6.1.1.4'
H H .0000 .0000 'International Tables Vol C Tables 4.2.6.8 and 6.1.1.4'

loop_
_geom_angle_atom_site_label_1
_geom_angle_atom_site_label_2
_geom_angle_atom_site_label_3
_geom_angle_site_symmetry_1
_geom_angle_site_symmetry_3
_geom_angle
_geom_angle_publ_flag
O3 Mo1 O2 . . 103.17(17) yes
O3 Mo1 O2 . 98_556 103.17(17) no
O2 Mo1 O2 . 98_556 153.7(3) no
O3 Mo1 O2 . 58 103.17(17) no
O2 Mo1 O2 . 58 87.02(8) no
O2 Mo1 O2 98_556 58 87.02(8) no
O3 Mo1 O2 . 57_455 103.17(17) no
O2 Mo1 O2 . 57_455 87.02(8) no
O2 Mo1 O2 98_556 57_455 87.02(8) no
O2 Mo1 O2 58 57_455 153.7(3) no
O3 Mo1 O1 . . 180.000(2) yes
O2 Mo1 O1 . . 76.83(17) yes
O2 Mo1 O1 98_556 . 76.83(17) no
O2 Mo1 O1 58 . 76.83(17) no
O2 Mo1 O1 57_455 . 76.83(17) no
C1 N1 C1 28_565 51 109.471(2) no
C1 N1 C1 28_565 74_565 109.4710(10) no
C1 N1 C1 51 74_565 109.471(5) no
C1 N1 C1 28_565 . 109.4710(10) no
C1 N1 C1 51 . 109.4710(10) no
C1 N1 C1 74_565 . 109.5 no
Mo1 O1 Mo1 . 153_565 90.0 no
Mo1 O1 Mo1 . 97_566 180.0 no
Mo1 O1 Mo1 153_565 97_566 90.0 ?
Mo1 O1 Mo1 . 77_455 90.0 no
Mo1 O1 Mo1 153_565 77_455 90.0 no
Mo1 O1 Mo1 97_566 77_455 90.0 no
Mo1 O1 Mo1 . 173_556 90.0 no
Mo1 O1 Mo1 153_565 173_556 90.0 no
Mo1 O1 Mo1 97_566 173_556 90.0 no
Mo1 O1 Mo1 77_455 173_556 180.0 no
Mo1 O1 Mo1 . 57_455 90.0 no
Mo1 O1 Mo1 153_565 57_455 180.0 no
Mo1 O1 Mo1 97_566 57_455 90.0 no
Mo1 O1 Mo1 77_455 57_455 90.0 no
Mo1 O1 Mo1 173_556 57_455 90.0 no
Mo1 O2 Mo1 . 77_455 116.3(3) no

loop_
_geom_bond_atom_site_label_1
_geom_bond_atom_site_label_2
_geom_bond_site_symmetry_2
_geom_bond_distance
_geom_bond_publ_flag
Mo1 O3 . 1.654(10) yes
Mo1 O2 . 1.916(3) yes
Mo1 O2 98_556 1.916(3) no
Mo1 O2 58 1.916(3) no
Mo1 O2 57_455 1.916(3) no
Mo1 O1 . 2.3023(12) yes
N1 C1 28_565 1.474(16) no
N1 C1 51 1.474(16) no
N1 C1 74_565 1.474(16) no
N1 C1 . 1.474(16) no
O1 Mo1 153_565 2.3023(12) no
O1 Mo1 97_566 2.3023(12) no
O1 Mo1 77_455 2.3023(12) no
O1 Mo1 173_556 2.3023(12) no
O1 Mo1 57_455 2.3023(12) no
O2 Mo1 77_455 1.916(3) no
